data_7252057
loop_
_publ_author_name
'Li, Xiaochun'
'Wong, Joanne W. L.'
'Wang, Mengmeng'
'Draoui, Youssef'
'Wolff, Mariusz'
'Robeyns, Koen'
'Rotaru, Aurelian'
'Garcia, Yann'

_publ_section_title
;
 Crystal engineering of p-sulfocinnamic acid into mononuclear cationic
 Fe(ii), Co(ii) and Fe(iii) complexes
;
_journal_name_full CrystEngComm
_journal_paper_doi 10.1039/D6CE00068A
_journal_year 2026
_chemical_formula_moiety '2(C9 H7 O5 S), Co H12 O6, 4(H2 O)'
_chemical_formula_sum 'C18 H34 Co O20 S2'
_chemical_formula_weight 693.50
_space_group_crystal_system triclinic
_space_group_IT_number 2
_space_group_name_Hall '-P 1'
_space_group_name_H-M_alt 'P -1'
_atom_sites_solution_hydrogens mixed
_atom_sites_solution_primary 'dual space'
_audit_creation_method SHELXL-2018/3
_audit_update_record
;
2025-12-18 deposited with the CCDC.	2026-05-11 downloaded from the CCDC.
;
_cell_angle_alpha 93.468(4)
_cell_angle_beta 95.138(3)
_cell_angle_gamma 98.427(3)
_cell_formula_units_Z 2
_cell_length_a 6.31344(20)
_cell_length_b 7.5814(3)
_cell_length_c 30.1365(13)
_cell_measurement_reflns_used 5466
_cell_measurement_temperature 297(2)
_cell_measurement_theta_max 26.5130
_cell_measurement_theta_min 2.6970
_cell_volume 1417.19(10)
_computing_cell_refinement
;
CrysAlisPro, Agilent Technologies,
Version 1.171.37.35 (release 13-08-2014 CrysAlis171 .NET)
(compiled Aug 13 2014,18:06:01)
;
_computing_data_collection MAR
_computing_data_reduction
;
CrysAlisPro, Agilent Technologies,
Version 1.171.37.35 (release 13-08-2014 CrysAlis171 .NET)
(compiled Aug 13 2014,18:06:01)
;
_computing_molecular_graphics 'MERCURY (Macrae et al., 2008)'
_computing_publication_material
;
'MERCURY (Macrae et al., 2008), Platon (Spek, 2009)'
;
_computing_structure_refinement 'SHELXL-2018/3 (Sheldrick, 2018)'
_computing_structure_solution 'SHELXT (Sheldrick, 2015)'
_diffrn_ambient_temperature 297(2)
_diffrn_measured_fraction_theta_full 0.986
_diffrn_measured_fraction_theta_max 0.948
_diffrn_measurement_device_type 'MAR345 image plate'
_diffrn_measurement_method
;
'200 images, \D\F 1.0\% '
'90 images, \D\F 1.0\% (2nd orientation)'
;
_diffrn_radiation_type MoK\a
_diffrn_radiation_wavelength 0.71073
_diffrn_reflns_av_R_equivalents 0.0565
_diffrn_reflns_av_unetI/netI 0.0600
_diffrn_reflns_Laue_measured_fraction_full 0.986
_diffrn_reflns_Laue_measured_fraction_max 0.948
_diffrn_reflns_limit_h_max 7
_diffrn_reflns_limit_h_min -7
_diffrn_reflns_limit_k_max 9
_diffrn_reflns_limit_k_min -9
_diffrn_reflns_limit_l_max 37
_diffrn_reflns_limit_l_min -37
_diffrn_reflns_number 16337
_diffrn_reflns_point_group_measured_fraction_full 0.986
_diffrn_reflns_point_group_measured_fraction_max 0.948
_diffrn_reflns_theta_full 25.242
_diffrn_reflns_theta_max 26.646
_diffrn_reflns_theta_min 2.722
_diffrn_source 'Incoatec microfocus source'
_exptl_absorpt_coefficient_mu 0.840
_exptl_absorpt_correction_T_max 0.936
_exptl_absorpt_correction_T_min 0.594
_exptl_absorpt_correction_type multi-scan
_exptl_absorpt_process_details SADABS
_exptl_crystal_colour 'pale pink'
_exptl_crystal_density_diffrn 1.625
_exptl_crystal_description block
_exptl_crystal_F_000 722
_exptl_crystal_recrystallization_method 'Re-crystallisation from solvent: Water'
_exptl_crystal_size_max 0.50
_exptl_crystal_size_mid 0.38
_exptl_crystal_size_min 0.08
_refine_diff_density_max 0.647
_refine_diff_density_min -0.345
_refine_diff_density_rms 0.075
_refine_ls_extinction_method none
_refine_ls_goodness_of_fit_ref 1.059
_refine_ls_hydrogen_treatment mixed
_refine_ls_matrix_type full
_refine_ls_number_parameters 435
_refine_ls_number_reflns 5664
_refine_ls_number_restraints 0
_refine_ls_restrained_S_all 1.059
_refine_ls_R_factor_all 0.0460
_refine_ls_R_factor_gt 0.0409
_refine_ls_shift/su_max 0.002
_refine_ls_shift/su_mean 0.000
_refine_ls_structure_factor_coef Fsqd
_refine_ls_weighting_details 'w=1/[\s^2^(Fo^2^)+(0.0513P)^2^+0.7278P] where P=(Fo^2^+2Fc^2^)/3'
_refine_ls_weighting_scheme calc
_refine_ls_wR_factor_gt 0.1154
_refine_ls_wR_factor_ref 0.1266
_reflns_Friedel_coverage 0.000
_reflns_number_gt 4955
_reflns_number_total 5664
_reflns_threshold_expression 'I > 2\s(I)'
_cod_data_source_file d6ce00068a2.cif
_cod_data_source_block yg_jw_copsca_irr_sad
_cod_original_cell_volume 1417.20(10)
_cod_database_code 7252057
_shelx_shelxl_version_number 2018/3
_shelx_space_group_comment
;
The symmetry employed for this shelxl refinement is uniquely defined
by the following loop, which should always be used as a source of
symmetry information in preference to the above space-group names.
They are only intended as comments.
;

loop_
_space_group_symop_operation_xyz
'x, y, z'
'-x, -y, -z'

loop_
_atom_site_label
_atom_site_type_symbol
_atom_site_fract_x
_atom_site_fract_y
_atom_site_fract_z
_atom_site_U_iso_or_equiv
_atom_site_adp_type
_atom_site_occupancy
_atom_site_site_symmetry_order
_atom_site_calc_flag
_atom_site_refinement_flags_posn
_atom_site_refinement_flags_adp
_atom_site_refinement_flags_occupancy
_atom_site_disorder_assembly
_atom_site_disorder_group
Co1 Co 0.000000 0.500000 0.500000 0.02414(13) Uani 1 2 d S . P . .
O2 O 0.2498(3) 0.3486(2) 0.50047(6) 0.0386(4) Uani 1 1 d . . . . .
H2A H 0.246(5) 0.253(5) 0.5143(11) 0.058 Uiso 1 1 d . U . . .
H2B H 0.316(5) 0.342(4) 0.4797(11) 0.058 Uiso 1 1 d . U . . .
O3 O -0.2059(3) 0.2785(2) 0.51599(6) 0.0406(4) Uani 1 1 d . . . . .
H3A H -0.247(5) 0.274(5) 0.5371(12) 0.061 Uiso 1 1 d . U . . .
H3B H -0.210(5) 0.180(5) 0.5030(11) 0.061 Uiso 1 1 d . U . . .
O4 O 0.0927(3) 0.5772(2) 0.56798(5) 0.0357(3) Uani 1 1 d . . . . .
H4A H 0.097(5) 0.505(4) 0.5846(11) 0.053 Uiso 1 1 d . U . . .
H4B H 0.221(5) 0.639(4) 0.5712(10) 0.053 Uiso 1 1 d . U . . .
S11 S 0.86434(7) 0.10887(6) 0.89302(2) 0.02531(14) Uani 1 1 d . . . . .
O12 O 0.9454(2) 0.2862(2) 0.91570(5) 0.0373(3) Uani 1 1 d . . . . .
O13 O 1.0369(2) 0.0114(2) 0.88250(5) 0.0387(4) Uani 1 1 d . . . . .
O14 O 0.7059(3) 0.0096(2) 0.91769(5) 0.0384(4) Uani 1 1 d . . . . .
C15 C 0.7302(3) 0.1504(2) 0.84160(6) 0.0265(4) Uani 1 1 d . . . . .
C16 C 0.8174(3) 0.1206(3) 0.80156(6) 0.0358(4) Uani 1 1 d . . . . .
H16 H 0.946136 0.074751 0.801484 0.043 Uiso 1 1 calc R U . . .
C17 C 0.7126(3) 0.1592(3) 0.76179(7) 0.0406(5) Uani 1 1 d . . . . .
H17 H 0.771288 0.138000 0.735108 0.049 Uiso 1 1 calc R U . . .
C18 C 0.5213(4) 0.2292(3) 0.76115(7) 0.0360(5) Uani 1 1 d . . . . .
C19 C 0.4345(3) 0.2565(3) 0.80168(7) 0.0412(5) Uani 1 1 d . . . . .
H19 H 0.305734 0.302394 0.801805 0.049 Uiso 1 1 calc R U . . .
C20 C 0.5366(3) 0.2165(3) 0.84164(7) 0.0380(5) Uani 1 1 d . . . . .
H20 H 0.475939 0.233777 0.868267 0.046 Uiso 1 1 calc R U . . .
C21 C 0.4160(4) 0.2662(3) 0.71769(8) 0.0398(5) Uani 1 1 d . . . . .
H21 H 0.490105 0.252936 0.692678 0.048 Uiso 1 1 calc R U . . .
C22 C 0.2257(4) 0.3164(3) 0.71166(8) 0.0436(5) Uani 1 1 d . . . . .
H22 H 0.154204 0.338553 0.736601 0.052 Uiso 1 1 calc R U . . .
C23 C 0.1198(4) 0.3394(3) 0.66698(7) 0.0388(5) Uani 1 1 d . . . . .
O24 O 0.2058(3) 0.3449(3) 0.63235(6) 0.0524(5) Uani 1 1 d . . . . .
O25 O -0.0835(3) 0.3490(3) 0.66938(6) 0.0535(5) Uani 1 1 d . . . . .
H25 H -0.148(3) 0.3611(6) 0.6416(12) 0.080 Uiso 1 1 calc R U . . .
Co31 Co 0.500000 0.500000 1.000000 0.02387(13) Uani 1 2 d S . P . .
O27 O 1.3154(3) -0.0253(2) 0.95883(6) 0.0385(4) Uani 1 1 d . . . . .
H27A H 1.238(5) -0.016(4) 0.9394(12) 0.058 Uiso 1 1 d . U . . .
H27B H 1.429(5) -0.013(4) 0.9496(11) 0.058 Uiso 1 1 d . U . . .
O26 O -0.3542(3) 0.3660(2) 0.59888(6) 0.0411(4) Uani 1 1 d . . . . .
H26A H -0.443(5) 0.307(5) 0.6044(12) 0.062 Uiso 1 1 d . U . . .
H26B H -0.384(5) 0.472(5) 0.5946(11) 0.062 Uiso 1 1 d . U . . .
O32 O 0.7128(3) 0.7195(2) 0.98423(6) 0.0401(4) Uani 1 1 d . . . . .
H32A H 0.754(5) 0.722(4) 0.9621(12) 0.060 Uiso 1 1 d . U . . .
H32B H 0.710(5) 0.819(5) 0.9957(11) 0.060 Uiso 1 1 d . U . . .
O33 O 0.2630(3) 0.6618(2) 1.00350(6) 0.0393(4) Uani 1 1 d . . . . .
H33A H 0.201(5) 0.667(4) 1.0230(11) 0.059 Uiso 1 1 d . U . . .
H33B H 0.258(5) 0.755(5) 0.9894(11) 0.059 Uiso 1 1 d . U . . .
O34 O 0.3869(3) 0.4318(2) 0.93292(5) 0.0327(3) Uani 1 1 d . . . . .
H34A H 0.266(5) 0.370(4) 0.9305(10) 0.049 Uiso 1 1 d . U . . .
H34B H 0.386(5) 0.499(4) 0.9160(10) 0.049 Uiso 1 1 d . U . . .
S41 S -0.36301(7) 0.87849(6) 0.60472(2) 0.02570(14) Uani 1 1 d . . . . .
O42 O -0.5278(2) 0.9811(2) 0.61752(5) 0.0406(4) Uani 1 1 d . . . . .
O43 O -0.2053(2) 0.9785(2) 0.58027(5) 0.0395(4) Uani 1 1 d . . . . .
O44 O -0.4567(2) 0.7064(2) 0.58119(5) 0.0382(4) Uani 1 1 d . . . . .
C45 C -0.2273(3) 0.8268(3) 0.65503(6) 0.0260(4) Uani 1 1 d . . . . .
C46 C -0.3424(3) 0.7310(3) 0.68541(6) 0.0330(4) Uani 1 1 d . . . . .
H46 H -0.489231 0.692087 0.678872 0.040 Uiso 1 1 calc R U . . .
C47 C -0.2383(3) 0.6938(3) 0.72532(7) 0.0360(4) Uani 1 1 d . . . . .
H47 H -0.316108 0.629852 0.745472 0.043 Uiso 1 1 calc R U . . .
C48 C -0.0196(3) 0.7504(3) 0.73575(7) 0.0327(4) Uani 1 1 d . . . . .
C49 C 0.0944(3) 0.8433(3) 0.70450(7) 0.0365(5) Uani 1 1 d . . . . .
H49 H 0.241612 0.880574 0.710812 0.044 Uiso 1 1 calc R U . . .
C50 C -0.0079(3) 0.8811(3) 0.66425(7) 0.0342(4) Uani 1 1 d . . . . .
H50 H 0.070252 0.942338 0.643689 0.041 Uiso 1 1 calc R U . . .
C51 C 0.0845(4) 0.7112(3) 0.77926(7) 0.0357(5) Uani 1 1 d . . . . .
H51 H -0.003072 0.654523 0.799011 0.043 Uiso 1 1 calc R U . . .
C52 C 0.2918(4) 0.7506(3) 0.79210(7) 0.0384(5) Uani 1 1 d . . . . .
H52 H 0.379958 0.813433 0.773414 0.046 Uiso 1 1 calc R U . . .
C53 C 0.3911(4) 0.6998(3) 0.83479(7) 0.0352(5) Uani 1 1 d . . . . .
O54 O 0.2948(3) 0.6520(3) 0.86606(6) 0.0479(4) Uani 1 1 d . . . . .
O55 O 0.5994(3) 0.7099(2) 0.83392(5) 0.0445(4) Uani 1 1 d . . . . .
H55 H 0.654(2) 0.6848(11) 0.8586(10) 0.067 Uiso 1 1 calc R U . . .
O56 O 0.8596(3) 0.6308(2) 0.90034(6) 0.0400(4) Uani 1 1 d . . . . .
H56A H 0.952(5) 0.681(5) 0.8946(11) 0.060 Uiso 1 1 d . U . . .
H56B H 0.878(5) 0.520(5) 0.9023(11) 0.060 Uiso 1 1 d . U . . .
O57 O -0.8105(3) 1.0252(2) 0.54114(6) 0.0380(4) Uani 1 1 d . . . . .
H57A H -0.732(5) 1.017(4) 0.5619(11) 0.057 Uiso 1 1 d . U . . .
H57B H -0.914(5) 1.007(4) 0.5502(11) 0.057 Uiso 1 1 d . U . . .

loop_
_atom_site_aniso_label
_atom_site_aniso_U_11
_atom_site_aniso_U_22
_atom_site_aniso_U_33
_atom_site_aniso_U_23
_atom_site_aniso_U_13
_atom_site_aniso_U_12
Co1 0.0295(2) 0.0247(2) 0.0194(2) 0.00449(14) 0.00137(14) 0.00752(15)
O2 0.0431(9) 0.0413(9) 0.0384(9) 0.0116(7) 0.0112(7) 0.0219(7)
O3 0.0575(10) 0.0313(8) 0.0338(9) 0.0065(6) 0.0146(7) 0.0022(7)
O4 0.0401(8) 0.0411(8) 0.0246(7) 0.0052(6) -0.0023(6) 0.0048(7)
S11 0.0276(3) 0.0285(3) 0.0206(2) 0.00382(18) -0.00070(18) 0.00777(19)
O12 0.0431(8) 0.0333(8) 0.0327(8) -0.0018(6) -0.0078(6) 0.0053(6)
O13 0.0374(8) 0.0514(9) 0.0313(8) 0.0038(6) -0.0006(6) 0.0223(7)
O14 0.0408(8) 0.0456(9) 0.0310(8) 0.0134(6) 0.0079(6) 0.0063(7)
C15 0.0294(10) 0.0257(9) 0.0240(9) 0.0040(7) -0.0019(7) 0.0049(7)
C16 0.0348(10) 0.0472(12) 0.0269(10) 0.0068(8) 0.0033(8) 0.0099(9)
C17 0.0429(12) 0.0537(13) 0.0264(10) 0.0083(9) 0.0040(8) 0.0085(10)
C18 0.0410(12) 0.0336(10) 0.0300(11) 0.0055(8) -0.0070(9) -0.0011(9)
C19 0.0383(11) 0.0447(12) 0.0415(12) 0.0015(9) -0.0088(9) 0.0177(10)
C20 0.0377(11) 0.0477(12) 0.0306(10) -0.0018(9) -0.0017(8) 0.0185(10)
C21 0.0434(12) 0.0432(12) 0.0321(11) 0.0100(9) 0.0008(9) 0.0036(10)
C22 0.0486(13) 0.0492(13) 0.0330(11) 0.0061(9) -0.0021(9) 0.0097(11)
C23 0.0459(12) 0.0341(10) 0.0346(11) 0.0112(8) -0.0069(9) 0.0026(9)
O24 0.0378(9) 0.0760(13) 0.0461(10) 0.0281(9) 0.0009(7) 0.0106(9)
O25 0.0500(10) 0.0826(13) 0.0325(9) 0.0124(8) 0.0000(7) 0.0243(9)
Co31 0.0299(2) 0.0247(2) 0.0185(2) 0.00390(13) 0.00185(14) 0.00869(15)
O27 0.0372(9) 0.0445(9) 0.0357(9) 0.0094(7) -0.0007(7) 0.0124(7)
O26 0.0430(9) 0.0399(9) 0.0421(9) 0.0108(7) 0.0080(7) 0.0066(7)
O32 0.0539(10) 0.0322(8) 0.0353(9) 0.0075(7) 0.0139(7) 0.0025(7)
O33 0.0462(9) 0.0428(9) 0.0369(9) 0.0116(7) 0.0141(7) 0.0239(7)
O34 0.0372(8) 0.0385(8) 0.0220(7) 0.0055(6) -0.0017(6) 0.0067(6)
S41 0.0247(3) 0.0308(3) 0.0223(2) 0.00539(18) -0.00014(18) 0.00669(19)
O42 0.0357(8) 0.0529(9) 0.0373(8) 0.0055(7) 0.0017(6) 0.0208(7)
O43 0.0354(8) 0.0497(9) 0.0358(8) 0.0175(7) 0.0072(6) 0.0063(7)
O44 0.0425(8) 0.0367(8) 0.0318(8) -0.0006(6) -0.0096(6) 0.0030(7)
C45 0.0274(9) 0.0293(9) 0.0216(9) 0.0015(7) 0.0002(7) 0.0066(7)
C46 0.0284(9) 0.0405(11) 0.0300(10) 0.0077(8) 0.0019(7) 0.0033(8)
C47 0.0375(11) 0.0432(11) 0.0287(10) 0.0108(8) 0.0058(8) 0.0061(9)
C48 0.0386(11) 0.0334(10) 0.0265(10) 0.0015(8) -0.0014(8) 0.0102(9)
C49 0.0285(10) 0.0423(11) 0.0364(11) 0.0062(9) -0.0073(8) 0.0028(8)
C50 0.0294(10) 0.0382(11) 0.0350(11) 0.0099(8) 0.0014(8) 0.0032(8)
C51 0.0410(12) 0.0404(11) 0.0271(10) 0.0086(8) 0.0026(8) 0.0093(9)
C52 0.0409(12) 0.0426(12) 0.0319(11) 0.0110(9) 0.0001(9) 0.0053(9)
C53 0.0438(12) 0.0321(10) 0.0287(10) 0.0058(8) -0.0045(8) 0.0052(9)
O54 0.0388(9) 0.0688(12) 0.0393(9) 0.0252(8) 0.0020(7) 0.0114(8)
O55 0.0393(9) 0.0626(10) 0.0327(8) 0.0163(7) -0.0018(6) 0.0093(7)
O56 0.0404(9) 0.0371(9) 0.0450(9) 0.0129(7) 0.0057(7) 0.0087(7)
O57 0.0357(8) 0.0446(9) 0.0357(9) 0.0097(7) 0.0016(7) 0.0117(7)

loop_
_atom_type_symbol
_atom_type_description
_atom_type_scat_dispersion_real
_atom_type_scat_dispersion_imag
_atom_type_scat_source
C C 0.0033 0.0016 'International Tables Vol C Tables 4.2.6.8 and 6.1.1.4'
H H 0.0000 0.0000 'International Tables Vol C Tables 4.2.6.8 and 6.1.1.4'
N N 0.0061 0.0033 'International Tables Vol C Tables 4.2.6.8 and 6.1.1.4'
O O 0.0106 0.0060 'International Tables Vol C Tables 4.2.6.8 and 6.1.1.4'
S S 0.1246 0.1234 'International Tables Vol C Tables 4.2.6.8 and 6.1.1.4'
Co Co 0.3494 0.9721 'International Tables Vol C Tables 4.2.6.8 and 6.1.1.4'

loop_
_geom_angle_atom_site_label_1
_geom_angle_atom_site_label_2
_geom_angle_atom_site_label_3
_geom_angle
_geom_angle_site_symmetry_1
_geom_angle_site_symmetry_3
_geom_angle_publ_flag
O3 Co1 O3 180.0 2_566 . ?
O3 Co1 O2 90.30(7) 2_566 . ?
O3 Co1 O2 89.70(7) . . ?
O3 Co1 O2 89.70(7) 2_566 2_566 ?
O3 Co1 O2 90.30(7) . 2_566 ?
O2 Co1 O2 180.0 . 2_566 ?
O3 Co1 O4 88.74(7) 2_566 . ?
O3 Co1 O4 91.26(7) . . ?
O2 Co1 O4 88.75(7) . . ?
O2 Co1 O4 91.25(7) 2_566 . ?
O3 Co1 O4 91.26(7) 2_566 2_566 ?
O3 Co1 O4 88.74(7) . 2_566 ?
O2 Co1 O4 91.25(7) . 2_566 ?
O2 Co1 O4 88.75(7) 2_566 2_566 ?
O4 Co1 O4 180.0 . 2_566 ?
Co1 O2 H2A 122(2) . . ?
Co1 O2 H2B 121(2) . . ?
H2A O2 H2B 110(3) . . ?
Co1 O3 H3A 122(3) . . ?
Co1 O3 H3B 121(2) . . ?
H3A O3 H3B 113(4) . . ?
Co1 O4 H4A 119(2) . . ?
Co1 O4 H4B 110(2) . . ?
H4A O4 H4B 105(3) . . ?
O14 S11 O13 113.55(10) . . ?
O14 S11 O12 111.02(10) . . ?
O13 S11 O12 112.26(10) . . ?
O14 S11 C15 107.19(9) . . ?
O13 S11 C15 106.85(9) . . ?
O12 S11 C15 105.42(9) . . ?
C20 C15 C16 119.98(18) . . ?
C20 C15 S11 118.97(15) . . ?
C16 C15 S11 121.04(15) . . ?
C17 C16 C15 120.03(19) . . ?
C17 C16 H16 120.0 . . ?
C15 C16 H16 120.0 . . ?
C16 C17 C18 120.97(19) . . ?
C16 C17 H17 119.5 . . ?
C18 C17 H17 119.5 . . ?
C17 C18 C19 118.29(19) . . ?
C17 C18 C21 118.5(2) . . ?
C19 C18 C21 123.2(2) . . ?
C20 C19 C18 121.3(2) . . ?
C20 C19 H19 119.4 . . ?
C18 C19 H19 119.4 . . ?
C19 C20 C15 119.45(19) . . ?
C19 C20 H20 120.3 . . ?
C15 C20 H20 120.3 . . ?
C22 C21 C18 125.0(2) . . ?
C22 C21 H21 117.5 . . ?
C18 C21 H21 117.5 . . ?
C21 C22 C23 123.0(2) . . ?
C21 C22 H22 118.5 . . ?
C23 C22 H22 118.5 . . ?
O24 C23 O25 123.9(2) . . ?
O24 C23 C22 125.8(2) . . ?
O25 C23 C22 110.2(2) . . ?
C23 O25 H25 109.5 . . ?
O33 Co31 O33 180.0 2_667 . ?
O33 Co31 O32 89.30(7) 2_667 2_667 ?
O33 Co31 O32 90.70(7) . 2_667 ?
O33 Co31 O32 90.70(7) 2_667 . ?
O33 Co31 O32 89.30(7) . . ?
O32 Co31 O32 180.0 2_667 . ?
O33 Co31 O34 88.34(7) 2_667 2_667 ?
O33 Co31 O34 91.66(7) . 2_667 ?
O32 Co31 O34 92.38(7) 2_667 2_667 ?
O32 Co31 O34 87.62(7) . 2_667 ?
O33 Co31 O34 91.66(7) 2_667 . ?
O33 Co31 O34 88.34(7) . . ?
O32 Co31 O34 87.62(7) 2_667 . ?
O32 Co31 O34 92.38(7) . . ?
O34 Co31 O34 180.0 2_667 . ?
H27A O27 H27B 105(3) . . ?
H26A O26 H26B 113(3) . . ?
Co31 O32 H32A 121(3) . . ?
Co31 O32 H32B 121(2) . . ?
H32A O32 H32B 112(3) . . ?
Co31 O33 H33A 122(3) . . ?
Co31 O33 H33B 124(2) . . ?
H33A O33 H33B 109(3) . . ?
Co31 O34 H34A 111(2) . . ?
Co31 O34 H34B 123(2) . . ?
H34A O34 H34B 108(3) . . ?
O43 S41 O42 112.84(10) . . ?
O43 S41 O44 112.27(10) . . ?
O42 S41 O44 111.71(10) . . ?
O43 S41 C45 107.43(9) . . ?
O42 S41 C45 106.28(9) . . ?
O44 S41 C45 105.77(9) . . ?
C50 C45 C46 120.10(17) . . ?
C50 C45 S41 120.29(15) . . ?
C46 C45 S41 119.61(14) . . ?
C47 C46 C45 119.92(18) . . ?
C47 C46 H46 120.0 . . ?
C45 C46 H46 120.0 . . ?
C46 C47 C48 121.02(18) . . ?
C46 C47 H47 119.5 . . ?
C48 C47 H47 119.5 . . ?
C47 C48 C49 118.32(18) . . ?
C47 C48 C51 119.24(19) . . ?
C49 C48 C51 122.44(19) . . ?
C50 C49 C48 121.30(19) . . ?
C50 C49 H49 119.3 . . ?
C48 C49 H49 119.3 . . ?
C45 C50 C49 119.31(18) . . ?
C45 C50 H50 120.3 . . ?
C49 C50 H50 120.3 . . ?
C52 C51 C48 124.9(2) . . ?
C52 C51 H51 117.6 . . ?
C48 C51 H51 117.6 . . ?
C51 C52 C53 123.1(2) . . ?
C51 C52 H52 118.4 . . ?
C53 C52 H52 118.4 . . ?
O54 C53 O55 124.24(19) . . ?
O54 C53 C52 125.4(2) . . ?
O55 C53 C52 110.34(18) . . ?
C53 O55 H55 109.5 . . ?
H56A O56 H56B 110(3) . . ?
H57A O57 H57B 101(3) . . ?

loop_
_geom_bond_atom_site_label_1
_geom_bond_atom_site_label_2
_geom_bond_distance
_geom_bond_site_symmetry_2
_geom_bond_publ_flag
Co1 O3 2.0766(17) 2_566 ?
Co1 O3 2.0767(17) . ?
Co1 O2 2.0818(15) . ?
Co1 O2 2.0818(15) 2_566 ?
Co1 O4 2.1029(15) . ?
Co1 O4 2.1030(15) 2_566 ?
O2 H2A 0.86(3) . ?
O2 H2B 0.79(3) . ?
O3 H3A 0.71(3) . ?
O3 H3B 0.82(3) . ?
O4 H4A 0.76(3) . ?
O4 H4B 0.87(3) . ?
S11 O14 1.4491(16) . ?
S11 O13 1.4503(15) . ?
S11 O12 1.4700(15) . ?
S11 C15 1.7661(19) . ?
C15 C20 1.387(3) . ?
C15 C16 1.390(3) . ?
C16 C17 1.385(3) . ?
C16 H16 0.9300 . ?
C17 C18 1.387(3) . ?
C17 H17 0.9300 . ?
C18 C19 1.399(3) . ?
C18 C21 1.476(3) . ?
C19 C20 1.386(3) . ?
C19 H19 0.9300 . ?
C20 H20 0.9300 . ?
C21 C22 1.313(3) . ?
C21 H21 0.9300 . ?
C22 C23 1.481(3) . ?
C22 H22 0.9300 . ?
C23 O24 1.219(3) . ?
C23 O25 1.304(3) . ?
O25 H25 0.91(4) . ?
Co31 O33 2.0751(15) 2_667 ?
Co31 O33 2.0751(15) . ?
Co31 O32 2.0865(17) 2_667 ?
Co31 O32 2.0865(17) . ?
Co31 O34 2.0906(14) 2_667 ?
Co31 O34 2.0906(14) . ?
O27 H27A 0.74(4) . ?
O27 H27B 0.79(3) . ?
O26 H26A 0.70(3) . ?
O26 H26B 0.87(3) . ?
O32 H32A 0.74(3) . ?
O32 H32B 0.81(3) . ?
O33 H33A 0.74(3) . ?
O33 H33B 0.85(4) . ?
O34 H34A 0.83(3) . ?
O34 H34B 0.74(3) . ?
S41 O43 1.4448(16) . ?
S41 O42 1.4524(15) . ?
S41 O44 1.4635(15) . ?
S41 C45 1.7676(19) . ?
C45 C50 1.384(3) . ?
C45 C46 1.393(3) . ?
C46 C47 1.383(3) . ?
C46 H46 0.9300 . ?
C47 C48 1.386(3) . ?
C47 H47 0.9300 . ?
C48 C49 1.398(3) . ?
C48 C51 1.480(3) . ?
C49 C50 1.388(3) . ?
C49 H49 0.9300 . ?
C50 H50 0.9300 . ?
C51 C52 1.316(3) . ?
C51 H51 0.9300 . ?
C52 C53 1.477(3) . ?
C52 H52 0.9300 . ?
C53 O54 1.211(3) . ?
C53 O55 1.309(3) . ?
O55 H55 0.84(3) . ?
O56 H56A 0.69(3) . ?
O56 H56B 0.87(3) . ?
O57 H57A 0.77(3) . ?
O57 H57B 0.73(3) . ?

loop_
_geom_torsion_atom_site_label_1
_geom_torsion_atom_site_label_2
_geom_torsion_atom_site_label_3
_geom_torsion_atom_site_label_4
_geom_torsion
_geom_torsion_site_symmetry_1
_geom_torsion_site_symmetry_2
_geom_torsion_site_symmetry_3
_geom_torsion_site_symmetry_4
_geom_torsion_publ_flag
O14 S11 C15 C20 47.66(19) . . . . ?
O13 S11 C15 C20 169.71(17) . . . . ?
O12 S11 C15 C20 -70.68(19) . . . . ?
O14 S11 C15 C16 -133.40(17) . . . . ?
O13 S11 C15 C16 -11.4(2) . . . . ?
O12 S11 C15 C16 108.25(18) . . . . ?
C20 C15 C16 C17 0.9(3) . . . . ?
S11 C15 C16 C17 -178.04(17) . . . . ?
C15 C16 C17 C18 0.6(3) . . . . ?
C16 C17 C18 C19 -1.2(3) . . . . ?
C16 C17 C18 C21 -179.5(2) . . . . ?
C17 C18 C19 C20 0.5(3) . . . . ?
C21 C18 C19 C20 178.7(2) . . . . ?
C18 C19 C20 C15 0.9(3) . . . . ?
C16 C15 C20 C19 -1.6(3) . . . . ?
S11 C15 C20 C19 177.35(17) . . . . ?
C17 C18 C21 C22 173.4(2) . . . . ?
C19 C18 C21 C22 -4.8(4) . . . . ?
C18 C21 C22 C23 -175.4(2) . . . . ?
C21 C22 C23 O24 -13.1(4) . . . . ?
C21 C22 C23 O25 165.4(2) . . . . ?
O43 S41 C45 C50 -0.41(19) . . . . ?
O42 S41 C45 C50 -121.44(17) . . . . ?
O44 S41 C45 C50 119.69(17) . . . . ?
O43 S41 C45 C46 179.54(16) . . . . ?
O42 S41 C45 C46 58.51(18) . . . . ?
O44 S41 C45 C46 -60.37(18) . . . . ?
C50 C45 C46 C47 1.5(3) . . . . ?
S41 C45 C46 C47 -178.43(16) . . . . ?
C45 C46 C47 C48 0.0(3) . . . . ?
C46 C47 C48 C49 -1.2(3) . . . . ?
C46 C47 C48 C51 178.66(19) . . . . ?
C47 C48 C49 C50 1.0(3) . . . . ?
C51 C48 C49 C50 -178.9(2) . . . . ?
C46 C45 C50 C49 -1.7(3) . . . . ?
S41 C45 C50 C49 178.23(16) . . . . ?
C48 C49 C50 C45 0.5(3) . . . . ?
C47 C48 C51 C52 176.7(2) . . . . ?
C49 C48 C51 C52 -3.4(4) . . . . ?
C48 C51 C52 C53 -176.4(2) . . . . ?
C51 C52 C53 O54 -16.1(4) . . . . ?
C51 C52 C53 O55 162.6(2) . . . . ?
